data_1551381
loop_
_publ_author_name
'Jiang, Huanfeng'
'He, Dandan'
'Zhuang, Zeyan'
'Wang, Xu'
'Li, Jiawei'
'Li, Jianxiao'
'Wu, Wanqing'
'Zhao, Zujin'
'Tang, Ben Zhong'

_publ_section_title
;
 Assembly of 1H-Isoindole Derivatives by Selective Carbon-Nitrogen Triple
 Bond Activation: Access to Aggregation-Induced Emission Fluorophores for
 Lipid Droplets Imaging
;
_journal_name_full 'Chemical Science'
_journal_paper_doi 10.1039/C9SC01035A
_journal_year 2019
_chemical_formula_moiety 'C20 H19 N3, C3 H6'
_chemical_formula_sum 'C23 H25 N3'
_chemical_formula_weight 343.46
_space_group_crystal_system monoclinic
_space_group_IT_number 13
_space_group_name_Hall '-P 2yac'
_space_group_name_H-M_alt 'P 1 2/n 1'
_symmetry_space_group_name_Hall '-P 2yac'
_symmetry_space_group_name_H-M 'P 1 2/n 1'
_atom_sites_solution_hydrogens geom
_audit_creation_date 2018-03-15
_audit_creation_method
;
Olex2 1.2
(compiled 2017.08.10 svn.r3458 for OlexSys, GUI svn.r5381)
;
_audit_update_record
;
2018-11-23 deposited with the CCDC.    2019-06-10 downloaded from the CCDC.
;
_cell_angle_alpha 90
_cell_angle_beta 94.247(16)
_cell_angle_gamma 90
_cell_formula_units_Z 4
_cell_length_a 7.6842(19)
_cell_length_b 15.222(4)
_cell_length_c 15.865(2)
_cell_measurement_reflns_used 816
_cell_measurement_temperature 100.00(10)
_cell_measurement_theta_max 70.6450
_cell_measurement_theta_min 5.5510
_cell_volume 1850.6(7)
_computing_cell_refinement 'CrysAlisPro 1.171.38.43f (Rigaku OD, 2015)'
_computing_data_collection 'CrysAlisPro 1.171.38.43f (Rigaku OD, 2015)'
_computing_data_reduction 'CrysAlisPro 1.171.38.43f (Rigaku OD, 2015)'
_computing_molecular_graphics 'Olex2 (Dolomanov et al., 2009)'
_computing_publication_material 'Olex2 (Dolomanov et al., 2009)'
_computing_structure_refinement 'ShelXL (Sheldrick, 2015)'
_diffrn_ambient_environment N~2~
_diffrn_ambient_temperature 100.00(10)
_diffrn_detector 'CCD plate'
_diffrn_detector_area_resol_mean 5.2684
_diffrn_detector_type AtlasS2
_diffrn_measured_fraction_theta_full 0.989
_diffrn_measured_fraction_theta_max 0.967
_diffrn_measurement_details
;
List of Runs (angles in degrees, time in seconds):

  # Type    Start    End  Width  t~exp~   \w     \q     \k     \f   Frames
#--------------------------------------------------------------------------
  1  \w    -66.00  31.00   1.00    3.00    --  -40.48  57.00-120.00   97
  2  \w    -63.00  34.00   1.00    3.00    --  -40.48  38.00  30.00   97
  3  \w      7.00  35.00   1.00    3.00    --   40.48 -99.00 -60.00   28
  4  \w     58.00  93.00   1.00    3.00    --   40.48-125.00  30.00   35
  5  \w     59.00 140.00   1.00    5.00    --  106.95 -77.00 120.00   81
  6  \w     91.00 119.00   1.00    5.00    --  106.95 -45.00 150.00   28
  7  \w     65.00 124.00   1.00    5.00    --  106.95 -45.00  30.00   59
  8  \w     90.00 118.00   1.00    5.00    --  106.95-125.00-120.00   28
  9  \w     35.00 103.00   1.00    5.00    --  106.95 -45.00 -30.00   68
 10  \w     55.00 173.00   1.00    5.00    --  106.95  15.00-120.00  118
 11  \w     78.00 161.00   1.00    5.00    --  106.95  61.00  90.00   83
 12  \w    107.00 175.00   1.00    5.00    --  106.95  77.00 120.00   68
 13  \w     44.00 109.00   1.00    5.00    --  106.95 -95.00  60.00   65
 14  \w     34.00  77.00   1.00    5.00    --  106.95 -45.00 150.00   43
 15  \w     31.00 106.00   1.00    5.00    --  106.95 -95.00 -30.00   75
 16  \w     42.00  67.00   1.00    5.00    --  106.95-125.00-120.00   25
 17  \w     34.00 110.00   1.00    5.00    --  106.95-125.00 -30.00   76
 18  \w   -111.00 -74.00   1.00    3.00    --  -40.48 -57.00  90.00   37
;
_diffrn_measurement_device 'four-circle diffractometer'
_diffrn_measurement_device_type 'SuperNova, Dual, Cu at zero, AtlasS2'
_diffrn_measurement_method '\w scans'
_diffrn_orient_matrix_type 'CrysAlisPro convention (1999,Acta A55,543-557)'
_diffrn_orient_matrix_UB_11 0.1219550000
_diffrn_orient_matrix_UB_12 -0.0772961000
_diffrn_orient_matrix_UB_13 0.0255715000
_diffrn_orient_matrix_UB_21 -0.1370871000
_diffrn_orient_matrix_UB_22 -0.0649991000
_diffrn_orient_matrix_UB_23 -0.0390394000
_diffrn_orient_matrix_UB_31 0.0821543000
_diffrn_orient_matrix_UB_32 0.0066185000
_diffrn_orient_matrix_UB_33 -0.0854591000
_diffrn_radiation_monochromator mirror
_diffrn_radiation_probe x-ray
_diffrn_radiation_type CuK\a
_diffrn_radiation_wavelength 1.54184
_diffrn_reflns_av_R_equivalents 0.0964
_diffrn_reflns_av_unetI/netI 0.1702
_diffrn_reflns_Laue_measured_fraction_full 0.989
_diffrn_reflns_Laue_measured_fraction_max 0.967
_diffrn_reflns_limit_h_max 9
_diffrn_reflns_limit_h_min -6
_diffrn_reflns_limit_k_max 17
_diffrn_reflns_limit_k_min -18
_diffrn_reflns_limit_l_max 16
_diffrn_reflns_limit_l_min -19
_diffrn_reflns_number 11307
_diffrn_reflns_point_group_measured_fraction_full 0.989
_diffrn_reflns_point_group_measured_fraction_max 0.967
_diffrn_reflns_theta_full 67.684
_diffrn_reflns_theta_max 73.693
_diffrn_reflns_theta_min 2.903
_diffrn_source 'micro-focus sealed X-ray tube'
_diffrn_source_type 'SuperNova (Cu) X-ray Source'
_exptl_absorpt_coefficient_mu 0.563
_exptl_absorpt_correction_T_max 1.00000
_exptl_absorpt_correction_T_min 0.32830
_exptl_absorpt_correction_type multi-scan
_exptl_absorpt_process_details
;
CrysAlisPro 1.171.38.43f (Rigaku Oxford Diffraction, 2015)
Empirical absorption correction using spherical harmonics,
 implemented in SCALE3 ABSPACK scaling algorithm.
;
_exptl_crystal_colour yellow
_exptl_crystal_density_diffrn 1.233
_exptl_crystal_description block
_exptl_crystal_F_000 736
_exptl_crystal_size_max 0.13
_exptl_crystal_size_mid 0.12
_exptl_crystal_size_min 0.11
_refine_diff_density_max 0.603
_refine_diff_density_min -0.391
_refine_diff_density_rms 0.086
_refine_ls_extinction_method none
_refine_ls_goodness_of_fit_ref 1.027
_refine_ls_hydrogen_treatment constr
_refine_ls_matrix_type full
_refine_ls_number_parameters 236
_refine_ls_number_reflns 3629
_refine_ls_number_restraints 0
_refine_ls_restrained_S_all 1.227
_refine_ls_R_factor_all 0.2253
_refine_ls_R_factor_gt 0.0795
_refine_ls_shift/su_max 0.001
_refine_ls_shift/su_mean 0.000
_refine_ls_structure_factor_coef Fsqd
_refine_ls_weighting_details 'w=1/[\s^2^(Fo^2^)+(0.1465P)^2^+4.4395P] where P=(Fo^2^+2Fc^2^)/3'
_refine_ls_weighting_scheme calc
_refine_ls_wR_factor_gt 0.4114
_refine_ls_wR_factor_ref 0.1468
_reflns_Friedel_coverage 0.000
_reflns_number_gt 1785
_reflns_number_total 3629
_reflns_threshold_expression 'I > 2\s(I)'
_cod_data_source_file c9sc01035a2.cif
_cod_data_source_block exp1295
_cod_database_code 1551381
_shelx_shelxl_version_number 2017/1
_shelx_space_group_comment
;
The symmetry employed for this shelxl refinement is uniquely defined
by the following loop, which should always be used as a source of
symmetry information in preference to the above space-group names.
They are only intended as comments.
;
_shelx_estimated_absorpt_t_max 0.941
_shelx_estimated_absorpt_t_min 0.930
_reflns_odcompleteness_completeness 98.61
_reflns_odcompleteness_iscentric 1
_reflns_odcompleteness_theta 66.97
_olex2_refinement_description
;
1. Fixed Uiso
 At 1.2 times of:
  All C(H) groups, All C(H,H) groups, All N(H) groups
 At 1.5 times of:
  All C(H,H,H) groups
2.a Secondary CH2 refined with riding coordinates:
 C18(H18A,H18B), C17(H17A,H17B), C19(H19A,H19B), C21(H21A,H21B), C23(H23A,
 H23B), C22(H22A,H22B)
2.b Aromatic/amide H refined with riding coordinates:
 N1(H1), C12(H12), C5(H5), C16(H16), C4(H4), C2(H2), C3(H3), C14(H14),
 C15(H15), C13(H13)
2.c Idealised Me refined as rotating group:
 C20(H20A,H20B,H20C)
;
_olex2_submission_special_instructions 'No special instructions were received'
_oxdiff_exptl_absorpt_empirical_details
;
Empirical correction (ABSPACK) includes:
- Absorption correction using spherical harmonics
- Frame scaling
- Detector area scaling
;
_oxdiff_exptl_absorpt_empirical_full_max 2.084
_oxdiff_exptl_absorpt_empirical_full_min 0.223

loop_
_space_group_symop_operation_xyz
'x, y, z'
'-x+1/2, y, -z+1/2'
'-x, -y, -z'
'x-1/2, -y, z-1/2'

loop_
_atom_site_label
_atom_site_type_symbol
_atom_site_fract_x
_atom_site_fract_y
_atom_site_fract_z
_atom_site_U_iso_or_equiv
_atom_site_adp_type
_atom_site_occupancy
_atom_site_site_symmetry_order
_atom_site_calc_flag
_atom_site_refinement_flags_posn
N2 N 0.5015(6) 0.3585(3) 0.2422(3) 0.0307(11) Uani 1 1 d .
N1 N 0.3844(6) 0.3758(3) 0.3736(3) 0.0348(11) Uani 1 1 d .
H1 H 0.361021 0.411587 0.413158 0.042 Uiso 1 1 calc R
N3 N 0.7356(6) 0.5030(3) 0.0058(3) 0.0375(12) Uani 1 1 d .
C6 C 0.4689(6) 0.5025(4) 0.2884(3) 0.0321(13) Uani 1 1 d .
C1 C 0.5363(6) 0.5078(4) 0.2083(3) 0.0294(12) Uani 1 1 d .
C11 C 0.6591(6) 0.2956(4) 0.0813(3) 0.0305(12) Uani 1 1 d .
C9 C 0.6296(6) 0.3871(4) 0.1086(3) 0.0304(12) Uani 1 1 d .
C12 C 0.6909(8) 0.2786(4) -0.0013(4) 0.0378(14) Uani 1 1 d .
H12 H 0.689614 0.324757 -0.039802 0.045 Uiso 1 1 calc R
C18 C 0.3131(7) 0.2626(4) 0.4759(4) 0.0340(13) Uani 1 1 d .
H18A H 0.409327 0.282698 0.514086 0.041 Uiso 1 1 calc R
H18B H 0.209588 0.294859 0.488808 0.041 Uiso 1 1 calc R
C5 C 0.4341(7) 0.5761(4) 0.3331(3) 0.0333(13) Uani 1 1 d .
H5 H 0.390616 0.571312 0.386110 0.040 Uiso 1 1 calc R
C16 C 0.6635(7) 0.2246(4) 0.1382(3) 0.0356(14) Uani 1 1 d .
H16 H 0.641439 0.233972 0.194288 0.043 Uiso 1 1 calc R
C8 C 0.4478(6) 0.4078(4) 0.3036(3) 0.0311(12) Uani 1 1 d .
C4 C 0.4641(7) 0.6579(4) 0.2992(4) 0.0334(13) Uani 1 1 d .
H4 H 0.440397 0.708457 0.329067 0.040 Uiso 1 1 calc R
C2 C 0.5673(7) 0.5896(4) 0.1750(3) 0.0346(13) Uani 1 1 d .
H2 H 0.613086 0.594759 0.122541 0.041 Uiso 1 1 calc R
C17 C 0.3537(7) 0.2822(4) 0.3850(3) 0.0334(13) Uani 1 1 d .
H17A H 0.456303 0.249520 0.371588 0.040 Uiso 1 1 calc R
H17B H 0.256663 0.263422 0.346663 0.040 Uiso 1 1 calc R
C3 C 0.5295(7) 0.6640(4) 0.2205(4) 0.0347(13) Uani 1 1 d .
H3 H 0.548576 0.719202 0.197632 0.042 Uiso 1 1 calc R
C7 C 0.5598(7) 0.4155(4) 0.1816(3) 0.0326(13) Uani 1 1 d .
C19 C 0.2835(8) 0.1654(4) 0.4902(4) 0.0366(14) Uani 1 1 d .
H19A H 0.386184 0.133059 0.476137 0.044 Uiso 1 1 calc R
H19B H 0.185902 0.145575 0.452677 0.044 Uiso 1 1 calc R
C10 C 0.6858(7) 0.4527(4) 0.0521(3) 0.0327(13) Uani 1 1 d .
C14 C 0.7295(8) 0.1245(4) 0.0266(4) 0.0420(15) Uani 1 1 d .
H14 H 0.751532 0.067969 0.008042 0.050 Uiso 1 1 calc R
C15 C 0.7006(8) 0.1408(4) 0.1109(4) 0.0412(15) Uani 1 1 d .
H15 H 0.706303 0.094569 0.149449 0.049 Uiso 1 1 calc R
C13 C 0.7246(8) 0.1945(4) -0.0284(4) 0.0420(15) Uani 1 1 d .
H13 H 0.744276 0.185046 -0.084778 0.050 Uiso 1 1 calc R
C21 C 0.3492(9) 0.0743(5) 0.2572(4) 0.0490(17) Uani 1 1 d .
H21A H 0.395710 0.124252 0.228219 0.059 Uiso 1 1 calc R
H21B H 0.381487 0.080938 0.317140 0.059 Uiso 1 1 calc R
C20 C 0.2462(9) 0.1450(4) 0.5816(4) 0.0442(16) Uani 1 1 d .
H20A H 0.225519 0.083191 0.587484 0.066 Uiso 1 1 calc GR
H20B H 0.144915 0.177053 0.595891 0.066 Uiso 1 1 calc GR
H20C H 0.344645 0.162101 0.618790 0.066 Uiso 1 1 calc GR
C23 C 0.3486(9) -0.0896(5) 0.2578(4) 0.0497(17) Uani 1 1 d .
H23A H 0.379370 -0.095431 0.317967 0.060 Uiso 1 1 calc R
H23B H 0.395758 -0.139928 0.229778 0.060 Uiso 1 1 calc R
C22 C 0.4290(9) -0.0079(5) 0.2264(6) 0.060(2) Uani 1 1 d .
H22A H 0.417616 -0.008093 0.165125 0.072 Uiso 1 1 calc R
H22B H 0.552517 -0.007855 0.244150 0.072 Uiso 1 1 calc R

loop_
_atom_site_aniso_label
_atom_site_aniso_U_11
_atom_site_aniso_U_22
_atom_site_aniso_U_33
_atom_site_aniso_U_23
_atom_site_aniso_U_13
_atom_site_aniso_U_12
N2 0.030(2) 0.043(2) 0.020(2) 0.0021(18) 0.0082(17) 0.0016(19)
N1 0.040(2) 0.048(3) 0.017(2) -0.0015(19) 0.0075(18) -0.002(2)
N3 0.042(2) 0.049(3) 0.023(2) 0.000(2) 0.015(2) 0.002(2)
C6 0.026(2) 0.047(3) 0.024(3) 0.005(2) 0.007(2) -0.004(2)
C1 0.021(2) 0.048(3) 0.020(3) 0.001(2) 0.0044(19) -0.001(2)
C11 0.025(2) 0.054(3) 0.013(2) 0.002(2) 0.0046(19) -0.002(2)
C9 0.028(2) 0.051(3) 0.013(2) 0.004(2) 0.0119(19) 0.001(2)
C12 0.043(3) 0.046(3) 0.025(3) 0.002(2) 0.007(2) 0.001(3)
C18 0.032(2) 0.049(3) 0.022(3) 0.003(2) 0.011(2) -0.002(2)
C5 0.034(3) 0.052(3) 0.015(2) -0.004(2) 0.010(2) -0.001(2)
C16 0.035(3) 0.062(4) 0.011(2) 0.001(2) 0.011(2) 0.000(3)
C8 0.025(2) 0.049(3) 0.020(3) 0.003(2) 0.003(2) -0.006(2)
C4 0.035(3) 0.039(3) 0.027(3) -0.009(2) 0.008(2) 0.000(2)
C2 0.030(2) 0.057(3) 0.019(3) 0.000(2) 0.014(2) 0.002(2)
C17 0.036(3) 0.050(3) 0.015(3) 0.000(2) 0.010(2) 0.001(2)
C3 0.040(3) 0.047(3) 0.019(3) 0.003(2) 0.015(2) -0.004(2)
C7 0.029(2) 0.046(3) 0.023(3) -0.001(2) -0.002(2) 0.001(2)
C19 0.039(3) 0.051(3) 0.021(3) 0.002(2) 0.006(2) 0.001(3)
C10 0.035(2) 0.047(3) 0.018(3) -0.005(2) 0.014(2) 0.006(2)
C14 0.041(3) 0.046(3) 0.041(3) -0.005(3) 0.015(3) 0.000(3)
C15 0.045(3) 0.047(3) 0.033(3) 0.003(3) 0.011(3) -0.001(3)
C13 0.045(3) 0.062(4) 0.022(3) -0.004(3) 0.022(2) 0.001(3)
C21 0.062(4) 0.055(4) 0.033(3) -0.003(3) 0.023(3) -0.010(3)
C20 0.058(3) 0.051(3) 0.025(3) 0.005(3) 0.014(3) -0.003(3)
C23 0.063(4) 0.056(4) 0.030(3) 0.001(3) 0.008(3) 0.007(3)
C22 0.046(3) 0.066(5) 0.068(5) 0.001(4) 0.005(3) -0.002(3)

loop_
_atom_type_symbol
_atom_type_description
_atom_type_scat_dispersion_real
_atom_type_scat_dispersion_imag
_atom_type_scat_source
C C 0.0181 0.0091 'International Tables Vol C Tables 4.2.6.8 and 6.1.1.4'
H H 0.0000 0.0000 'International Tables Vol C Tables 4.2.6.8 and 6.1.1.4'
N N 0.0311 0.0180 'International Tables Vol C Tables 4.2.6.8 and 6.1.1.4'

loop_
_geom_angle_atom_site_label_1
_geom_angle_atom_site_label_2
_geom_angle_atom_site_label_3
_geom_angle
_geom_angle_site_symmetry_1
_geom_angle_site_symmetry_3
C8 N2 C7 106.9(5) . .
C8 N1 H1 119.0 . .
C8 N1 C17 122.0(5) . .
C17 N1 H1 119.0 . .
C1 C6 C8 104.8(5) . .
C5 C6 C1 121.5(5) . .
C5 C6 C8 133.7(5) . .
C6 C1 C7 105.3(5) . .
C2 C1 C6 118.8(5) . .
C2 C1 C7 135.9(5) . .
C12 C11 C9 119.8(5) . .
C12 C11 C16 117.9(6) . .
C16 C11 C9 122.2(5) . .
C7 C9 C11 128.1(5) . .
C7 C9 C10 117.5(5) . .
C10 C9 C11 114.4(4) . .
C11 C12 H12 119.3 . .
C11 C12 C13 121.4(6) . .
C13 C12 H12 119.3 . .
H18A C18 H18B 107.9 . .
C17 C18 H18A 109.2 . .
C17 C18 H18B 109.2 . .
C19 C18 H18A 109.2 . .
C19 C18 H18B 109.2 . .
C19 C18 C17 112.0(5) . .
C6 C5 H5 120.3 . .
C6 C5 C4 119.5(5) . .
C4 C5 H5 120.3 . .
C11 C16 H16 119.8 . .
C15 C16 C11 120.3(5) . .
C15 C16 H16 119.8 . .
N2 C8 N1 124.1(5) . .
N2 C8 C6 113.0(5) . .
N1 C8 C6 122.9(5) . .
C5 C4 H4 120.2 . .
C5 C4 C3 119.6(5) . .
C3 C4 H4 120.2 . .
C1 C2 H2 120.3 . .
C1 C2 C3 119.3(5) . .
C3 C2 H2 120.3 . .
N1 C17 C18 110.7(5) . .
N1 C17 H17A 109.5 . .
N1 C17 H17B 109.5 . .
C18 C17 H17A 109.5 . .
C18 C17 H17B 109.5 . .
H17A C17 H17B 108.1 . .
C4 C3 C2 121.3(5) . .
C4 C3 H3 119.4 . .
C2 C3 H3 119.4 . .
N2 C7 C1 109.9(5) . .
C9 C7 N2 123.3(5) . .
C9 C7 C1 126.8(5) . .
C18 C19 H19A 109.2 . .
C18 C19 H19B 109.2 . .
C18 C19 C20 112.3(5) . .
H19A C19 H19B 107.9 . .
C20 C19 H19A 109.2 . .
C20 C19 H19B 109.2 . .
N3 C10 C9 177.4(6) . .
C15 C14 H14 120.9 . .
C13 C14 H14 120.9 . .
C13 C14 C15 118.2(6) . .
C16 C15 C14 120.9(6) . .
C16 C15 H15 119.5 . .
C14 C15 H15 119.5 . .
C12 C13 H13 119.4 . .
C14 C13 C12 121.2(6) . .
C14 C13 H13 119.4 . .
C21 C21 H21A 109.1 2 .
C21 C21 H21B 109.1 2 .
H21A C21 H21B 107.8 . .
C22 C21 C21 112.5(5) . 2
C22 C21 H21A 109.1 . .
C22 C21 H21B 109.1 . .
C19 C20 H20A 109.5 . .
C19 C20 H20B 109.5 . .
C19 C20 H20C 109.5 . .
H20A C20 H20B 109.5 . .
H20A C20 H20C 109.5 . .
H20B C20 H20C 109.5 . .
C23 C23 H23A 109.2 2 .
C23 C23 H23B 109.2 2 .
H23A C23 H23B 107.9 . .
C22 C23 C23 112.2(5) . 2
C22 C23 H23A 109.2 . .
C22 C23 H23B 109.2 . .
C21 C22 H22A 108.8 . .
C21 C22 H22B 108.8 . .
C23 C22 C21 113.6(6) . .
C23 C22 H22A 108.8 . .
C23 C22 H22B 108.8 . .
H22A C22 H22B 107.7 . .

loop_
_geom_bond_atom_site_label_1
_geom_bond_atom_site_label_2
_geom_bond_distance
_geom_bond_site_symmetry_2
N2 C8 1.320(7) .
N2 C7 1.392(7) .
N1 H1 0.8600 .
N1 C8 1.337(7) .
N1 C17 1.457(8) .
N3 C10 1.145(7) .
C6 C1 1.410(8) .
C6 C5 1.364(8) .
C6 C8 1.473(8) .
C1 C2 1.379(8) .
C1 C7 1.484(8) .
C11 C9 1.482(8) .
C11 C12 1.376(8) .
C11 C16 1.406(8) .
C9 C7 1.381(8) .
C9 C10 1.429(8) .
C12 H12 0.9300 .
C12 C13 1.381(9) .
C18 H18A 0.9700 .
C18 H18B 0.9700 .
C18 C17 1.526(7) .
C18 C19 1.517(8) .
C5 H5 0.9300 .
C5 C4 1.381(8) .
C16 H16 0.9300 .
C16 C15 1.384(9) .
C4 H4 0.9300 .
C4 C3 1.383(8) .
C2 H2 0.9300 .
C2 C3 1.386(8) .
C17 H17A 0.9700 .
C17 H17B 0.9700 .
C3 H3 0.9300 .
C19 H19A 0.9700 .
C19 H19B 0.9700 .
C19 C20 1.531(8) .
C14 H14 0.9300 .
C14 C15 1.395(9) .
C14 C13 1.375(9) .
C15 H15 0.9300 .
C13 H13 0.9300 .
C21 C21 1.525(13) 2
C21 H21A 0.9700 .
C21 H21B 0.9700 .
C21 C22 1.492(10) .
C20 H20A 0.9600 .
C20 H20B 0.9600 .
C20 H20C 0.9600 .
C23 C23 1.518(14) 2
C23 H23A 0.9700 .
C23 H23B 0.9700 .
C23 C22 1.490(10) .
C22 H22A 0.9700 .
C22 H22B 0.9700 .

loop_
_geom_torsion_atom_site_label_1
_geom_torsion_atom_site_label_2
_geom_torsion_atom_site_label_3
_geom_torsion_atom_site_label_4
_geom_torsion
_geom_torsion_site_symmetry_1
C6 C1 C2 C3 -0.8(8) .
C6 C1 C7 N2 2.5(6) .
C6 C1 C7 C9 -177.1(5) .
C6 C5 C4 C3 -0.3(8) .
C1 C6 C5 C4 0.5(8) .
C1 C6 C8 N2 2.2(6) .
C1 C6 C8 N1 -179.2(5) .
C1 C2 C3 C4 1.1(8) .
C11 C9 C7 N2 -1.3(9) .
C11 C9 C7 C1 178.2(5) .
C11 C12 C13 C14 -0.7(9) .
C11 C16 C15 C14 -1.8(9) .
C9 C11 C12 C13 177.9(5) .
C9 C11 C16 C15 -176.6(5) .
C12 C11 C9 C7 164.6(5) .
C12 C11 C9 C10 -17.1(7) .
C12 C11 C16 C15 0.6(8) .
C5 C6 C1 C2 0.0(8) .
C5 C6 C1 C7 178.7(5) .
C5 C6 C8 N2 -179.4(6) .
C5 C6 C8 N1 -0.8(9) .
C5 C4 C3 C2 -0.5(9) .
C16 C11 C9 C7 -18.2(8) .
C16 C11 C9 C10 160.0(5) .
C16 C11 C12 C13 0.6(8) .
C8 N2 C7 C1 -1.1(6) .
C8 N2 C7 C9 178.5(5) .
C8 N1 C17 C18 169.8(5) .
C8 C6 C1 C2 178.7(5) .
C8 C6 C1 C7 -2.6(5) .
C8 C6 C5 C4 -177.7(5) .
C2 C1 C7 N2 -179.2(6) .
C2 C1 C7 C9 1.2(10) .
C17 N1 C8 N2 -5.7(8) .
C17 N1 C8 C6 175.8(5) .
C17 C18 C19 C20 178.9(5) .
C7 N2 C8 N1 -179.2(5) .
C7 N2 C8 C6 -0.6(6) .
C7 C1 C2 C3 -179.0(6) .
C19 C18 C17 N1 -179.0(4) .
C10 C9 C7 N2 -179.5(5) .
C10 C9 C7 C1 0.0(8) .
C15 C14 C13 C12 -0.4(9) .
C13 C14 C15 C16 1.6(9) .
C21 C21 C22 C23 -50.7(10) 2
C23 C23 C22 C21 51.5(10) 2
